data_2007305
loop_
_publ_author_name
' Philip J. Cox'
' Abu T. Md. Anisuzzaman'
' R. Howard Pryce-Jones'
' Graham G. Skellern'
' Alastair J. Florence'
' Norman Shankland'

_publ_section_title
;
 2-Amino-5-nitrobenzophenone and
 2'-Fluoro-2-methylamino-5-nitrobenzophenone
;
_journal_issue 6
_journal_name_full 'Acta Crystallographica Section C'
_journal_page_first 856
_journal_page_last 859
_journal_paper_doi 10.1107/S0108270197018969
_journal_volume 54
_journal_year 1998
_chemical_formula_moiety 'C13 H10 N2 O3'
_chemical_formula_sum 'C13 H10 N2 O3'
_chemical_formula_weight 242.23
_chemical_name_systematic
;
2-amino-5-nitrobenzophenone
;
_space_group_IT_number 14
_symmetry_cell_setting monoclinic
_symmetry_space_group_name_Hall '-P 2ybc'
_symmetry_space_group_name_H-M 'P 1 21/c 1'
_cell_angle_alpha 90.00
_cell_angle_beta 98.87(4)
_cell_angle_gamma 90.00
_cell_formula_units_Z 4
_cell_length_a 5.7358(15)
_cell_length_b 14.693(2)
_cell_length_c 13.1120(12)
_cell_measurement_reflns_used 250
_cell_measurement_temperature 150(2)
_cell_measurement_theta_max 25.09
_cell_measurement_theta_min 2.10
_cell_volume 1091.8(4)
_computing_molecular_graphics 'ZORTEP (Zsolani, 1997)'
_computing_structure_refinement 'SHELXL93 (Sheldrick, 1993)'
_computing_structure_solution 'SIR92 (Altomare et al., 1994)'
_diffrn_ambient_temperature 150(2)
_diffrn_measurement_device 'Delft Instruments FAST diffractometer'
_diffrn_measurement_method Area-detector
_diffrn_radiation_monochromator graphite
_diffrn_radiation_source 'fine-focus sealed tube'
_diffrn_radiation_type MoK\a
_diffrn_radiation_wavelength 0.7107
_diffrn_reflns_av_R_equivalents 0.0823
_diffrn_reflns_av_sigmaI/netI 0.1062
_diffrn_reflns_limit_h_max 6
_diffrn_reflns_limit_h_min -6
_diffrn_reflns_limit_k_max 17
_diffrn_reflns_limit_k_min -17
_diffrn_reflns_limit_l_max 11
_diffrn_reflns_limit_l_min -15
_diffrn_reflns_number 4705
_diffrn_reflns_theta_max 25.09
_diffrn_reflns_theta_min 2.10
_exptl_absorpt_coefficient_mu 0.107
_exptl_absorpt_correction_type none
_exptl_crystal_colour yellow
_exptl_crystal_density_diffrn 1.474
_exptl_crystal_density_meas ?
_exptl_crystal_description needle
_exptl_crystal_F_000 504
_exptl_crystal_size_max 0.20
_exptl_crystal_size_mid 0.15
_exptl_crystal_size_min 0.15
_refine_diff_density_max 0.192
_refine_diff_density_min -0.143
_refine_ls_extinction_method none
_refine_ls_goodness_of_fit_all 0.757
_refine_ls_goodness_of_fit_obs 0.957
_refine_ls_hydrogen_treatment 'H atoms: see text'
_refine_ls_matrix_type full
_refine_ls_number_parameters 164
_refine_ls_number_reflns 1705
_refine_ls_number_restraints 0
_refine_ls_restrained_S_all 0.757
_refine_ls_restrained_S_obs 0.957
_refine_ls_R_factor_all 0.0693
_refine_ls_R_factor_obs .0378
_refine_ls_shift/esd_max 0.037
_refine_ls_shift/esd_mean 0.008
_refine_ls_structure_factor_coef Fsqd
_refine_ls_weighting_details 'w = 1/[\s^2^(Fo^2^)+(0.0128P)^2^] where P=(Fo^2^+2Fc^2^)/3'
_refine_ls_weighting_scheme calc
_refine_ls_wR_factor_all 0.0768
_refine_ls_wR_factor_obs .0718
_reflns_number_observed 1004
_reflns_number_total 1705
_reflns_observed_criterion >2sigma(I)
_cod_data_source_file bm1214.cif
_cod_data_source_block II
_cod_depositor_comments
;
The following automatic conversions were performed:
'_symmetry_cell_setting' value 'Monoclinic' changed to 'monoclinic'
according to '/home/saulius/struct/CIF-dictionaries/cif_core.dic'
dictionary named 'cif_core.dic' version 2.4.1 from
2010-06-29.

'_geom_bond_publ_flag' value 'Y' changed to 'y' according to
'/home/saulius/struct/CIF-dictionaries/cif_core.dic' dictionary named
'cif_core.dic' version 2.4.1 from 2010-06-29 (5
times).

'_geom_bond_publ_flag' value 'N' changed to 'n' according to
'/home/saulius/struct/CIF-dictionaries/cif_core.dic' dictionary named
'cif_core.dic' version 2.4.1 from 2010-06-29 (14 times).

Automatic conversion script
Id: cif_fix_enum 1527 2010-12-29 10:47:43Z saulius 

The following automatic conversions were performed:

'_symmetry_cell_setting' value 'Monoclinic' changed to 'monoclinic'
according to /home/saulius/struct/CIF-dictionaries/cif_core.dic
dictionary named 'cif_core.dic' version 2.4.1 from 2010-06-29.

Automatic conversion script
Id: cif_fix_values 1715 2011-07-08 13:25:40Z adriana 

The following automatic conversions were performed:

'_exptl_crystal_density_meas' value 'not measured' was changed to '?'
- the value is perceived as not measured.

Automatic conversion script
Id: cif_fix_values 3008 2015-01-20 13:52:24Z robertas 

The following automatic conversions were performed:

'_refine_ls_weighting_scheme' value 'calc w =
1/[\s^2^(Fo^2^)+(0.0128P)^2^] where P=(Fo^2^+2Fc^2^)/3' was changed
to 'calc'. New tag '_refine_ls_weighting_details' was created. The
value of the new tag was set to 'w = 1/[\s^2^(Fo^2^)+(0.0128P)^2^]
where P=(Fo^2^+2Fc^2^)/3'.

Automatic conversion script
Id: cif_fix_values 3143 2015-03-26 13:38:13Z robertas 
;
_cod_original_cell_volume 1091.8(3)
_cod_original_sg_symbol_H-M 'P 21/c'
_cod_database_code 2007305

loop_
_symmetry_equiv_pos_as_xyz
'x, y, z'
'-x, y+1/2, -z+1/2'
'-x, -y, -z'
'x, -y-1/2, z-1/2'

loop_
_atom_site_aniso_label
_atom_site_aniso_U_11
_atom_site_aniso_U_22
_atom_site_aniso_U_33
_atom_site_aniso_U_12
_atom_site_aniso_U_13
_atom_site_aniso_U_23
O1 .0242(10) .0369(10) .0380(10) -.0002(8) .0014(8) .0000(9)
O2 .0357(11) .0354(11) .0462(12) .0119(8) .0097(9) -.0022(9)
O3 .0405(11) .0383(11) .0309(11) .0048(8) -.0049(9) .0050(9)
N1 .0316(13) .0401(13) .0250(12) .0068(10) -.0041(11) -.0037(10)
N2 .0309(13) .0262(12) .0315(13) -.0026(10) .0049(12) .0032(11)
C2 .0235(14) .0223(13) .0269(14) -.0066(11) .0016(12) .0025(12)
C3 .0381(15) .0274(14) .0210(13) -.0041(12) .0057(12) -.0068(12)
C4 .0324(15) .0224(13) .0274(15) .0011(11) .0043(12) -.0047(12)
C5 .0245(13) .0175(12) .0240(13) -.0012(10) .0024(12) .0028(11)
C6 .0282(14) .0225(13) .0214(14) -.0053(11) -.0003(12) .0021(11)
C1 .0232(14) .0214(13) .0239(14) -.0025(11) .0017(12) .0003(11)
C7 .031(2) .0189(13) .0303(14) -.0035(11) .0096(13) .0044(11)
C8 .0223(13) .0224(13) .0259(14) .0011(11) .0049(12) .0002(11)
C9 .0355(15) .0254(13) .0268(14) -.0010(12) .0111(12) -.0018(12)
C10 .0301(14) .0259(14) .036(2) -.0037(11) .0029(13) -.0043(12)
C11 .040(2) .0264(14) .0274(15) .0061(12) .0020(13) -.0051(12)
C12 .039(2) .0302(14) .0264(14) .0061(12) .0097(13) -.0001(12)
C13 .0265(13) .0272(14) .0326(15) .0012(11) .0056(12) .0018(12)

loop_
_atom_site_label
_atom_site_fract_x
_atom_site_fract_y
_atom_site_fract_z
_atom_site_U_iso_or_equiv
_atom_site_thermal_displace_type
_atom_site_calc_flag
_atom_site_refinement_flags
_atom_site_occupancy
_atom_site_disorder_group
_atom_site_type_symbol
O1 -.5359(3) .41489(11) .05411(12) .0334(4) Uani d . 1 . O
O2 .4664(3) .15099(11) .01306(13) .0388(5) Uani d . 1 . O
O3 .4238(3) .21949(11) .15571(13) .0377(5) Uani d . 1 . O
N1 -.4736(3) .35760(13) -.13255(14) .0331(5) Uani d . 1 . N
H1A -.5190(3) .34549(13) -.19671(14) .027(2) Uiso calc R 1 . H
H1B -.5581(3) .39209(13) -.09989(14) .027(2) Uiso calc R 1 . H
N2 .3572(3) .20151(13) .0632(2) .0295(5) Uani d . 1 . N
C1 -.1887(4) .34144(14) .0220(2) .0230(6) Uani d . 1 . C
C2 -.2716(4) .32282(15) -.0836(2) .0245(6) Uani d . 1 . C
C3 -.1347(4) .26626(15) -.1384(2) .0287(6) Uani d . 1 . C
H3 -.1835(4) .25601(15) -.2084(2) .027(2) Uiso calc R 1 . H
C4 .0677(4) .22643(15) -.0905(2) .0274(6) Uani d . 1 . C
H4 .1551(4) .18875(15) -.1273(2) .027(2) Uiso calc R 1 . H
C5 .1412(4) .24266(14) .0130(2) .0221(5) Uani d . 1 . C
C6 .0188(4) .29928(14) .0677(2) .0245(6) Uani d . 1 . C
H6 .0750(4) .31002(14) .1370(2) .027(2) Uiso calc R 1 . H
C7 -.3247(4) .39855(15) .0832(2) .0261(6) Uani d . 1 . C
C8 -.2108(4) .43948(14) .1819(2) .0234(5) Uani d . 1 . C
C9 .0056(4) .48268(15) .1928(2) .0286(6) Uani d . 1 . C
H9 .0940(4) .48134(15) .1390(2) .027(2) Uiso calc R 1 . H
C10 .0911(4) .5278(2) .2832(2) .0310(6) Uani d . 1 . C
H10 .2356(4) .5577(2) .2895(2) .027(2) Uiso calc R 1 . H
C11 -.0351(4) .5290(2) .3634(2) .0316(6) Uani d . 1 . C
H11 .0243(4) .5593(2) .4242(2) .027(2) Uiso calc R 1 . H
C12 -.2514(4) .4852(2) .3547(2) .0312(6) Uani d . 1 . C
H12 -.3370(4) .4852(2) .4094(2) .027(2) Uiso calc R 1 . H
C13 -.3368(4) .4418(2) .2639(2) .0287(6) Uani d . 1 . C
H13 -.4831(4) .4133(2) .2572(2) .027(2) Uiso calc R 1 . H

loop_
_atom_type_symbol
_atom_type_description
_atom_type_scat_dispersion_real
_atom_type_scat_dispersion_imag
_atom_type_scat_source
C C 0.0033 0.0016 'International Tables Vol C Tables 4.2.6.8 and 6.1.1.4'
H H 0.0000 0.0000 'International Tables Vol C Tables 4.2.6.8 and 6.1.1.4'
N N 0.0061 0.0033 'International Tables Vol C Tables 4.2.6.8 and 6.1.1.4'
O O 0.0106 0.0060 'International Tables Vol C Tables 4.2.6.8 and 6.1.1.4'

loop_
_geom_angle_atom_site_label_1
_geom_angle_atom_site_label_2
_geom_angle_atom_site_label_3
_geom_angle
_geom_angle_publ_flag
O2 N2 O3 123.2(2) n
O2 N2 C5 118.9(2) n
O3 N2 C5 118.0(2) n
N1 C2 C3 119.3(2) n
N1 C2 C1 122.0(2) n
C3 C2 C1 118.7(2) n
C4 C3 C2 121.2(2) n
C3 C4 C5 119.3(2) n
C6 C5 C4 121.3(2) n
C6 C5 N2 119.4(2) n
C4 C5 N2 119.2(2) n
C5 C6 C1 121.4(2) n
C6 C1 C2 118.0(2) n
C6 C1 C7 120.7(2) n
C2 C1 C7 121.2(2) n
O1 C7 C1 121.4(2) n
O1 C7 C8 118.0(2) n
C1 C7 C8 120.6(2) n
C9 C8 C13 118.5(2) n
C9 C8 C7 122.9(2) n
C13 C8 C7 118.3(2) n
C10 C9 C8 120.2(2) n
C11 C10 C9 120.5(2) n
C10 C11 C12 120.3(2) n
C13 C12 C11 118.8(2) n
C12 C13 C8 121.7(2) n

loop_
_geom_bond_atom_site_label_1
_geom_bond_atom_site_label_2
_geom_bond_site_symmetry_2
_geom_bond_distance
_geom_bond_publ_flag
O3 N2 . 1.243(2) y
O2 N2 . 1.225(2) y
O1 C7 . 1.236(2) y
N1 C2 . 1.336(3) y
N2 C5 . 1.443(3) y
C2 C3 . 1.413(3) n
C2 C1 . 1.420(3) n
C3 C4 . 1.364(3) n
C4 C5 . 1.378(3) n
C5 C6 . 1.362(3) n
C6 C1 . 1.392(3) n
C1 C7 . 1.466(3) n
C7 C8 . 1.485(3) n
C8 C9 . 1.382(3) n
C8 C13 . 1.385(3) n
C9 C10 . 1.381(3) n
C10 C11 . 1.366(3) n
C11 C12 . 1.386(3) n
C12 C13 . 1.373(3) n

loop_
_geom_torsion_atom_site_label_1
_geom_torsion_atom_site_label_2
_geom_torsion_atom_site_label_3
_geom_torsion_atom_site_label_4
_geom_torsion
_geom_torsion_publ_flag
N1 C2 C3 C4 -177.4(2) n
C1 C2 C3 C4 3.1(3) n
C2 C3 C4 C5 -0.8(3) n
C3 C4 C5 C6 -1.6(3) n
C3 C4 C5 N2 -179.1(2) n
O2 N2 C5 C6 -179.7(2) n
O3 N2 C5 C6 0.1(3) n
O2 N2 C5 C4 -2.1(3) n
O3 N2 C5 C4 177.7(2) n
C4 C5 C6 C1 1.6(3) n
N2 C5 C6 C1 179.1(2) n
C5 C6 C1 C2 0.8(3) n
C5 C6 C1 C7 176.9(2) n
N1 C2 C1 C6 177.5(2) n
C3 C2 C1 C6 -3.0(3) n
N1 C2 C1 C7 1.3(3) n
C3 C2 C1 C7 -179.1(2) n
C6 C1 C7 O1 -159.0(2) n
C2 C1 C7 O1 17.1(3) n
C6 C1 C7 C8 21.7(3) y
C2 C1 C7 C8 -162.3(2) n
O1 C7 C8 C9 -133.4(2) n
C1 C7 C8 C9 45.9(3) y
O1 C7 C8 C13 40.4(3) n
C1 C7 C8 C13 -140.2(2) n
C13 C8 C9 C10 -0.8(3) n
C7 C8 C9 C10 173.1(2) n
C8 C9 C10 C11 1.1(3) n
C9 C10 C11 C12 -0.4(3) n
C10 C11 C12 C13 -0.8(3) n
C11 C12 C13 C8 1.1(3) n
C9 C8 C13 C12 -0.4(3) n
C7 C8 C13 C12 -174.5(2) n

loop_
_cod_related_entry_id
_cod_related_entry_database
_cod_related_entry_code
1 ChemSpider 14916
